data_7044392
loop_
_publ_author_name
'Carnicom, Elizabeth M.'
'Xie, Weiwei'
'Klimczuk, Tomasz'
'Cava, Robert J.'

_publ_section_title
;
 New \s-Phases in the Nb-X-Ga and Nb-X-Al Systems (X = Ru, Rh, Pd, Ir, Pt,
 and Au)
;
_journal_name_full 'Dalton Trans.'
_journal_paper_doi 10.1039/C7DT02955A
_journal_year 2017
_chemical_formula_sum 'Ga1.5 Ir Nb5'
_chemical_formula_weight 761.33
_chemical_name_common 'Sigma Phase'
_chemical_name_systematic Nb20Ir4Ga6
_space_group_crystal_system tetragonal
_space_group_IT_number 136
_space_group_name_Hall '-P 4n 2n'
_space_group_name_H-M_alt 'P 42/m n m'
_symmetry_space_group_name_Hall '-P 4n 2n'
_symmetry_space_group_name_H-M 'P 42/m n m'
_audit_creation_method SHELXL-2013
_audit_update_record
;
2017-09-23 deposited with the CCDC.
2017-10-02 downloaded from the CCDC.
;
_cell_angle_alpha 90
_cell_angle_beta 90
_cell_angle_gamma 90
_cell_formula_units_Z 4
_cell_length_a 9.8366(14)
_cell_length_b 9.8366(14)
_cell_length_c 5.1124(7)
_cell_measurement_reflns_used 780
_cell_measurement_temperature 100(2)
_cell_measurement_theta_max 37.06
_cell_measurement_theta_min 4.49
_cell_volume 494.67(12)
_computing_cell_refinement 'Bruker SAINT'
_computing_data_collection 'Bruker APEX2'
_computing_data_reduction 'Bruker SAINT'
_computing_molecular_graphics 'Bruker SHELXTL'
_computing_publication_material 'Bruker SHELXTL'
_computing_structure_refinement 'SHELXL-2013 (Sheldrick, 2013)'
_computing_structure_solution 'SHELXS-97 (Sheldrick 2008)'
_diffrn_ambient_temperature 100(2)
_diffrn_measured_fraction_theta_full 1.000
_diffrn_measured_fraction_theta_max 0.982
_diffrn_measurement_device_type 'Bruker APEX-II CCD'
_diffrn_measurement_method '\f and \w scans'
_diffrn_radiation_type MoK\a
_diffrn_radiation_wavelength 0.71073
_diffrn_reflns_av_R_equivalents 0.0927
_diffrn_reflns_av_unetI/netI 0.0536
_diffrn_reflns_Laue_measured_fraction_full 1.000
_diffrn_reflns_Laue_measured_fraction_max 0.982
_diffrn_reflns_limit_h_max 10
_diffrn_reflns_limit_h_min -16
_diffrn_reflns_limit_k_max 12
_diffrn_reflns_limit_k_min -16
_diffrn_reflns_limit_l_max 8
_diffrn_reflns_limit_l_min -8
_diffrn_reflns_number 5675
_diffrn_reflns_point_group_measured_fraction_full 1.000
_diffrn_reflns_point_group_measured_fraction_max 0.982
_diffrn_reflns_theta_full 25.242
_diffrn_reflns_theta_max 37.179
_diffrn_reflns_theta_min 2.929
_exptl_absorpt_coefficient_mu 45.808
_exptl_absorpt_correction_T_max 1
_exptl_absorpt_correction_T_min 0.2547
_exptl_absorpt_correction_type numerical
_exptl_crystal_colour Metallic
_exptl_crystal_density_diffrn 10.223
_exptl_crystal_density_meas ?
_exptl_crystal_density_method 'Not measured'
_exptl_crystal_description Irregular
_exptl_crystal_F_000 1314
_exptl_crystal_size_max 0.087
_exptl_crystal_size_mid 0.050
_exptl_crystal_size_min 0.039
_refine_diff_density_max 3.341
_refine_diff_density_min -4.466
_refine_diff_density_rms 0.784
_refine_ls_extinction_coef 0.00022(5)
_refine_ls_extinction_expression Fc^*^=kFc[1+0.001xFc^2^\l^3^/sin(2\q)]^-1/4^
_refine_ls_extinction_method SHELXL
_refine_ls_goodness_of_fit_ref 1.083
_refine_ls_hydrogen_treatment undef
_refine_ls_matrix_type full
_refine_ls_number_parameters 27
_refine_ls_number_reflns 726
_refine_ls_number_restraints 0
_refine_ls_restrained_S_all 1.083
_refine_ls_R_factor_all 0.0723
_refine_ls_R_factor_gt 0.0367
_refine_ls_shift/su_max 0.000
_refine_ls_shift/su_mean 0.000
_refine_ls_structure_factor_coef Fsqd
_refine_ls_weighting_details 'w=1/[\s^2^(Fo^2^)+(0.0075P)^2^+3.6063P] where P=(Fo^2^+2Fc^2^)/3'
_refine_ls_weighting_scheme calc
_refine_ls_wR_factor_gt 0.0423
_refine_ls_wR_factor_ref 0.0465
_reflns_Friedel_coverage 0.000
_reflns_number_gt 516
_reflns_number_total 726
_reflns_threshold_expression 'I > 2\s(I)'
_cod_data_source_file c7dt02955a1.cif
_cod_data_source_block mo_XG_Nb5IrGa1point5_0m
_cod_depositor_comments
;
The following automatic conversions were performed:

'_exptl_absorpt_correction_type' value 'Numerical' changed to
'numerical' according to
/home/data/users/saulius/crontab/automatic-downloads/rss-feeds/RSC/lib/dictionaries/cif_core.dic
dictionary named 'cif_core.dic' version 2.4.2 from 2011-04-26.

'_exptl_crystal_density_meas' value 'Not measured' was changed to '?'
- the value is perceived as not measured.

Automatic conversion script
Id: cif_fix_values 4973 2017-02-22 13:04:09Z antanas 
;
_cod_original_cell_volume 494.67(16)
_cod_original_formula_sum 'Ga1.50 Ir Nb5'
_cod_database_code 7044392
_shelx_space_group_comment
; 
The symmetry employed for this shelxl refinement is uniquely defined 
by the following loop, which should always be used as a source of 
symmetry information in preference to the above space-group names. 
They are only intended as comments. 
;
_shelx_estimated_absorpt_t_min 0.109
_shelx_estimated_absorpt_t_max 0.268
_shelxl_version_number 2013-4

loop_
_space_group_symop_operation_xyz
'x, y, z'
'-x, -y, z'
'-y+1/2, x+1/2, z+1/2'
'y+1/2, -x+1/2, z+1/2'
'-x+1/2, y+1/2, -z+1/2'
'x+1/2, -y+1/2, -z+1/2'
'y, x, -z'
'-y, -x, -z'
'-x, -y, -z'
'x, y, -z'
'y-1/2, -x-1/2, -z-1/2'
'-y-1/2, x-1/2, -z-1/2'
'x-1/2, -y-1/2, z-1/2'
'-x-1/2, y-1/2, z-1/2'
'-y, -x, z'
'y, x, z'

loop_
_atom_site_label
_atom_site_type_symbol
_atom_site_fract_x
_atom_site_fract_y
_atom_site_fract_z
_atom_site_U_iso_or_equiv
_atom_site_adp_type
_atom_site_occupancy
_atom_site_site_symmetry_order
_atom_site_calc_flag
_atom_site_refinement_flags_posn
_atom_site_refinement_flags_adp
_atom_site_refinement_flags_occupancy
Ir1 Ir 0.74008(5) 0.06668(5) 0.0000 0.00212(11) Uani 0.475 2 d S T P
Ga1 Ga 0.74008(5) 0.06668(5) 0.0000 0.00212(11) Uani 0.525 2 d S T P
Ir2 Ir 0.0000 0.0000 0.0000 0.0037(3) Uani 0.1 8 d S T P
Ga2 Ga 0.0000 0.0000 0.0000 0.0037(3) Uani 0.9 8 d S T P
Nb3 Nb 0.39547(8) 0.39547(8) 0.0000 0.0026(2) Uani 1 4 d S T P
Nb4 Nb 0.18232(5) 0.18232(5) 0.2512(2) 0.00181(14) Uani 1 2 d S T P
Nb5 Nb 0.46423(7) 0.12786(7) 0.0000 0.00135(15) Uani 1 2 d S T P

loop_
_atom_site_aniso_label
_atom_site_aniso_U_11
_atom_site_aniso_U_22
_atom_site_aniso_U_33
_atom_site_aniso_U_23
_atom_site_aniso_U_13
_atom_site_aniso_U_12
Ir1 0.0029(2) 0.00254(19) 0.0009(2) 0.000 0.000 -0.00011(13)
Ga1 0.0029(2) 0.00254(19) 0.0009(2) 0.000 0.000 -0.00011(13)
Ir2 0.0036(4) 0.0036(4) 0.0041(9) 0.000 0.000 0.0002(5)
Ga2 0.0036(4) 0.0036(4) 0.0041(9) 0.000 0.000 0.0002(5)
Nb3 0.0028(3) 0.0028(3) 0.0022(6) 0.000 0.000 0.0002(3)
Nb4 0.00260(17) 0.00260(17) 0.0002(3) -0.00026(16) -0.00026(16) 0.0001(2)
Nb5 0.0016(3) 0.0025(3) 0.0003(4) 0.000 0.000 0.0000(2)

loop_
_atom_type_symbol
_atom_type_description
_atom_type_scat_dispersion_real
_atom_type_scat_dispersion_imag
_atom_type_scat_source
Ga Ga 0.2307 1.6083 'International Tables Vol C Tables 4.2.6.8 and 6.1.1.4'
Nb Nb -2.0727 0.6215 'International Tables Vol C Tables 4.2.6.8 and 6.1.1.4'
Ir Ir -1.4442 7.9887 'International Tables Vol C Tables 4.2.6.8 and 6.1.1.4'

loop_
_geom_angle_atom_site_label_1
_geom_angle_atom_site_label_2
_geom_angle_atom_site_label_3
_geom_angle
_geom_angle_site_symmetry_1
_geom_angle_site_symmetry_3
Ga2 Ir1 Ir2 0.0 1_655 1_655
Ga2 Ir1 Ir1 59.390(11) 1_655 15_665
Ir2 Ir1 Ir1 59.390(11) 1_655 15_665
Ga2 Ir1 Ga1 59.390(11) 1_655 15_665
Ir2 Ir1 Ga1 59.390(11) 1_655 15_665
Ir1 Ir1 Ga1 0.000(15) 15_665 15_665
Ga2 Ir1 Nb5 122.01(2) 1_655 9_655
Ir2 Ir1 Nb5 122.01(2) 1_655 9_655
Ir1 Ir1 Nb5 178.597(18) 15_665 9_655
Ga1 Ir1 Nb5 178.597(18) 15_665 9_655
Ga2 Ir1 Nb5 178.12(3) 1_655 .
Ir2 Ir1 Nb5 178.12(3) 1_655 .
Ir1 Ir1 Nb5 122.495(18) 15_665 .
Ga1 Ir1 Nb5 122.495(18) 15_665 .
Nb5 Ir1 Nb5 56.10(3) 9_655 .
Ga2 Ir1 Nb5 110.780(17) 1_655 11_665
Ir2 Ir1 Nb5 110.780(17) 1_655 11_665
Ir1 Ir1 Nb5 110.820(17) 15_665 11_665
Ga1 Ir1 Nb5 110.820(17) 15_665 11_665
Nb5 Ir1 Nb5 68.88(2) 9_655 11_665
Nb5 Ir1 Nb5 68.822(19) . 11_665
Ga2 Ir1 Nb5 110.780(17) 1_655 11_666
Ir2 Ir1 Nb5 110.780(17) 1_655 11_666
Ir1 Ir1 Nb5 110.820(18) 15_665 11_666
Ga1 Ir1 Nb5 110.820(18) 15_665 11_666
Nb5 Ir1 Nb5 68.88(2) 9_655 11_666
Nb5 Ir1 Nb5 68.822(19) . 11_666
Nb5 Ir1 Nb5 131.74(3) 11_665 11_666
Ga2 Ir1 Nb4 114.241(19) 1_655 11_666
Ir2 Ir1 Nb4 114.241(19) 1_655 11_666
Ir1 Ir1 Nb4 61.698(12) 15_665 11_666
Ga1 Ir1 Nb4 61.698(12) 15_665 11_666
Nb5 Ir1 Nb4 117.09(2) 9_655 11_666
Nb5 Ir1 Nb4 67.40(2) . 11_666
Nb5 Ir1 Nb4 115.15(3) 11_665 11_666
Nb5 Ir1 Nb4 66.80(2) 11_666 11_666
Ga2 Ir1 Nb4 114.241(19) 1_655 4_554
Ir2 Ir1 Nb4 114.241(19) 1_655 4_554
Ir1 Ir1 Nb4 61.698(12) 15_665 4_554
Ga1 Ir1 Nb4 61.698(12) 15_665 4_554
Nb5 Ir1 Nb4 117.09(2) 9_655 4_554
Nb5 Ir1 Nb4 67.40(2) . 4_554
Nb5 Ir1 Nb4 66.80(2) 11_665 4_554
Nb5 Ir1 Nb4 115.15(3) 11_666 4_554
Nb4 Ir1 Nb4 53.32(4) 11_666 4_554
Ga2 Ir1 Nb4 61.975(16) 1_655 9_655
Ir2 Ir1 Nb4 61.975(16) 1_655 9_655
Ir1 Ir1 Nb4 114.555(17) 15_665 9_655
Ga1 Ir1 Nb4 114.555(17) 15_665 9_655
Nb5 Ir1 Nb4 66.67(2) 9_655 9_655
Nb5 Ir1 Nb4 116.40(2) . 9_655
Nb5 Ir1 Nb4 66.65(2) 11_665 9_655
Nb5 Ir1 Nb4 114.88(3) 11_666 9_655
Nb4 Ir1 Nb4 176.11(2) 11_666 9_655
Nb4 Ir1 Nb4 126.585(10) 4_554 9_655
Ga2 Ir1 Nb4 61.975(16) 1_655 2_655
Ir2 Ir1 Nb4 61.975(16) 1_655 2_655
Ir1 Ir1 Nb4 114.555(17) 15_665 2_655
Ga1 Ir1 Nb4 114.555(17) 15_665 2_655
Nb5 Ir1 Nb4 66.67(2) 9_655 2_655
Nb5 Ir1 Nb4 116.40(2) . 2_655
Nb5 Ir1 Nb4 114.88(3) 11_665 2_655
Nb5 Ir1 Nb4 66.65(2) 11_666 2_655
Nb4 Ir1 Nb4 126.585(10) 11_666 2_655
Nb4 Ir1 Nb4 176.11(2) 4_554 2_655
Nb4 Ir1 Nb4 53.18(4) 9_655 2_655
Ga1 Ir2 Ga1 180.00(2) 15_565 7_545
Ga1 Ir2 Ir1 61.22(2) 15_565 1_455
Ga1 Ir2 Ir1 118.78(2) 7_545 1_455
Ga1 Ir2 Ir1 118.78(2) 15_565 9_655
Ga1 Ir2 Ir1 61.22(2) 7_545 9_655
Ir1 Ir2 Ir1 180.0 1_455 9_655
Ga1 Ir2 Ir1 180.00(2) 15_565 7_545
Ga1 Ir2 Ir1 0.0 7_545 7_545
Ir1 Ir2 Ir1 118.78(2) 1_455 7_545
Ir1 Ir2 Ir1 61.22(2) 9_655 7_545
Ga1 Ir2 Ir1 0.00(2) 15_565 15_565
Ga1 Ir2 Ir1 180.00(2) 7_545 15_565
Ir1 Ir2 Ir1 61.22(2) 1_455 15_565
Ir1 Ir2 Ir1 118.78(2) 9_655 15_565
Ir1 Ir2 Ir1 180.00(2) 7_545 15_565
Ga1 Ir2 Ga1 61.22(2) 15_565 1_455
Ga1 Ir2 Ga1 118.78(2) 7_545 1_455
Ir1 Ir2 Ga1 0.00(2) 1_455 1_455
Ir1 Ir2 Ga1 180.00(2) 9_655 1_455
Ir1 Ir2 Ga1 118.78(2) 7_545 1_455
Ir1 Ir2 Ga1 61.22(2) 15_565 1_455
Ga1 Ir2 Ga1 118.78(2) 15_565 9_655
Ga1 Ir2 Ga1 61.22(2) 7_545 9_655
Ir1 Ir2 Ga1 180.0 1_455 9_655
Ir1 Ir2 Ga1 0.00(2) 9_655 9_655
Ir1 Ir2 Ga1 61.22(2) 7_545 9_655
Ir1 Ir2 Ga1 118.78(2) 15_565 9_655
Ga1 Ir2 Ga1 180.0 1_455 9_655
Ga1 Ir2 Nb4 62.982(11) 15_565 .
Ga1 Ir2 Nb4 117.018(11) 7_545 .
Ir1 Ir2 Nb4 117.018(11) 1_455 .
Ir1 Ir2 Nb4 62.982(11) 9_655 .
Ir1 Ir2 Nb4 117.018(11) 7_545 .
Ir1 Ir2 Nb4 62.982(11) 15_565 .
Ga1 Ir2 Nb4 117.018(11) 1_455 .
Ga1 Ir2 Nb4 62.982(11) 9_655 .
Ga1 Ir2 Nb4 117.018(11) 15_565 9
Ga1 Ir2 Nb4 62.982(11) 7_545 9
Ir1 Ir2 Nb4 62.982(11) 1_455 9
Ir1 Ir2 Nb4 117.018(11) 9_655 9
Ir1 Ir2 Nb4 62.982(11) 7_545 9
Ir1 Ir2 Nb4 117.018(11) 15_565 9
Ga1 Ir2 Nb4 62.982(11) 1_455 9
Ga1 Ir2 Nb4 117.018(11) 9_655 9
Nb4 Ir2 Nb4 180.0 . 9
Ga1 Ir2 Nb4 62.982(11) 15_565 10
Ga1 Ir2 Nb4 117.018(11) 7_545 10
Ir1 Ir2 Nb4 117.018(11) 1_455 10
Ir1 Ir2 Nb4 62.982(11) 9_655 10
Ir1 Ir2 Nb4 117.018(11) 7_545 10
Ir1 Ir2 Nb4 62.982(11) 15_565 10
Ga1 Ir2 Nb4 117.018(11) 1_455 10
Ga1 Ir2 Nb4 62.982(11) 9_655 10
Nb4 Ir2 Nb4 53.71(4) . 10
Nb4 Ir2 Nb4 126.29(4) 9 10
Ga1 Ir2 Nb4 117.018(11) 15_565 2
Ga1 Ir2 Nb4 62.982(11) 7_545 2
Ir1 Ir2 Nb4 62.982(11) 1_455 2
Ir1 Ir2 Nb4 117.018(11) 9_655 2
Ir1 Ir2 Nb4 62.982(11) 7_545 2
Ir1 Ir2 Nb4 117.018(11) 15_565 2
Ga1 Ir2 Nb4 62.982(11) 1_455 2
Ga1 Ir2 Nb4 117.018(11) 9_655 2
Nb4 Ir2 Nb4 126.29(4) . 2
Nb4 Ir2 Nb4 53.71(4) 9 2
Nb4 Ir2 Nb4 180.000(16) 10 2
Nb5 Nb3 Nb5 118.82(5) 7 .
Nb5 Nb3 Nb3 120.59(2) 7 9_665
Nb5 Nb3 Nb3 120.59(2) . 9_665
Nb5 Nb3 Ga2 104.574(7) 7 3
Nb5 Nb3 Ga2 104.574(7) . 3
Nb3 Nb3 Ga2 60.367(19) 9_665 3
Nb5 Nb3 Ir2 104.574(7) 7 3
Nb5 Nb3 Ir2 104.574(7) . 3
Nb3 Nb3 Ir2 60.367(19) 9_665 3
Ga2 Nb3 Ir2 0.0 3 3
Nb5 Nb3 Ga2 104.574(7) 7 3_554
Nb5 Nb3 Ga2 104.574(7) . 3_554
Nb3 Nb3 Ga2 60.367(19) 9_665 3_554
Ga2 Nb3 Ga2 120.73(4) 3 3_554
Ir2 Nb3 Ga2 120.73(4) 3 3_554
Nb5 Nb3 Ir2 104.574(7) 7 3_554
Nb5 Nb3 Ir2 104.574(7) . 3_554
Nb3 Nb3 Ir2 60.367(19) 9_665 3_554
Ga2 Nb3 Ir2 120.73(4) 3 3_554
Ir2 Nb3 Ir2 120.73(4) 3 3_554
Ga2 Nb3 Ir2 0.0 3_554 3_554
Nb5 Nb3 Ir1 104.29(2) 7 3_544
Nb5 Nb3 Ir1 58.393(13) . 3_544
Nb3 Nb3 Ir1 105.81(2) 9_665 3_544
Ga2 Nb3 Ir1 151.04(2) 3 3_544
Ir2 Nb3 Ir1 151.04(2) 3 3_544
Ga2 Nb3 Ir1 52.731(12) 3_554 3_544
Ir2 Nb3 Ir1 52.731(12) 3_554 3_544
Nb5 Nb3 Ir1 58.393(13) 7 13_565
Nb5 Nb3 Ir1 104.29(2) . 13_565
Nb3 Nb3 Ir1 105.81(2) 9_665 13_565
Ga2 Nb3 Ir1 151.04(2) 3 13_565
Ir2 Nb3 Ir1 151.04(2) 3 13_565
Ga2 Nb3 Ir1 52.731(12) 3_554 13_565
Ir2 Nb3 Ir1 52.731(12) 3_554 13_565
Ir1 Nb3 Ir1 53.20(2) 3_544 13_565
Nb5 Nb3 Ga1 58.393(13) 7 13_565
Nb5 Nb3 Ga1 104.29(2) . 13_565
Nb3 Nb3 Ga1 105.81(2) 9_665 13_565
Ga2 Nb3 Ga1 151.04(2) 3 13_565
Ir2 Nb3 Ga1 151.04(2) 3 13_565
Ga2 Nb3 Ga1 52.731(12) 3_554 13_565
Ir2 Nb3 Ga1 52.731(12) 3_554 13_565
Ir1 Nb3 Ga1 53.20(2) 3_544 13_565
Ir1 Nb3 Ga1 0.000(16) 13_565 13_565
Nb5 Nb3 Ga1 104.29(2) 7 3_544
Nb5 Nb3 Ga1 58.393(13) . 3_544
Nb3 Nb3 Ga1 105.81(2) 9_665 3_544
Ga2 Nb3 Ga1 151.04(2) 3 3_544
Ir2 Nb3 Ga1 151.04(2) 3 3_544
Ga2 Nb3 Ga1 52.731(12) 3_554 3_544
Ir2 Nb3 Ga1 52.731(12) 3_554 3_544
Ir1 Nb3 Ga1 0.000(19) 3_544 3_544
Ir1 Nb3 Ga1 53.20(2) 13_565 3_544
Ga1 Nb3 Ga1 53.20(2) 13_565 3_544
Nb5 Nb3 Ga1 104.29(2) 7 3_545
Nb5 Nb3 Ga1 58.393(13) . 3_545
Nb3 Nb3 Ga1 105.81(2) 9_665 3_545
Ga2 Nb3 Ga1 52.731(12) 3 3_545
Ir2 Nb3 Ga1 52.731(12) 3 3_545
Ga2 Nb3 Ga1 151.04(2) 3_554 3_545
Ir2 Nb3 Ga1 151.04(2) 3_554 3_545
Ir1 Nb3 Ga1 116.78(3) 3_544 3_545
Ir1 Nb3 Ga1 148.39(4) 13_565 3_545
Ga1 Nb3 Ga1 148.39(4) 13_565 3_545
Ga1 Nb3 Ga1 116.78(3) 3_544 3_545
Nb4 Nb4 Nb4 180.0 10_556 10
Nb4 Nb4 Ga1 63.34(2) 10_556 3_545
Nb4 Nb4 Ga1 116.66(2) 10 3_545
Nb4 Nb4 Ir1 63.34(2) 10_556 3_545
Nb4 Nb4 Ir1 116.66(2) 10 3_545
Ga1 Nb4 Ir1 0.00(2) 3_545 3_545
Nb4 Nb4 Ga1 63.34(2) 10_556 13_566
Nb4 Nb4 Ga1 116.66(2) 10 13_566
Ga1 Nb4 Ga1 56.60(2) 3_545 13_566
Ir1 Nb4 Ga1 56.60(2) 3_545 13_566
Nb4 Nb4 Ir1 63.34(2) 10_556 13_566
Nb4 Nb4 Ir1 116.66(2) 10 13_566
Ga1 Nb4 Ir1 56.60(2) 3_545 13_566
Ir1 Nb4 Ir1 56.60(2) 3_545 13_566
Ga1 Nb4 Ir1 0.000(19) 13_566 13_566
Nb4 Nb4 Ir2 116.86(2) 10_556 .
Nb4 Nb4 Ir2 63.14(2) 10 .
Ga1 Nb4 Ir2 151.468(13) 3_545 .
Ir1 Nb4 Ir2 151.468(13) 3_545 .
Ga1 Nb4 Ir2 151.468(13) 13_566 .
Ir1 Nb4 Ir2 151.468(13) 13_566 .
Nb4 Nb4 Ir1 116.592(19) 10_556 15_565
Nb4 Nb4 Ir1 63.409(19) 10 15_565
Ga1 Nb4 Ir1 153.01(2) 3_545 15_565
Ir1 Nb4 Ir1 153.01(2) 3_545 15_565
Ga1 Nb4 Ir1 98.062(19) 13_566 15_565
Ir1 Nb4 Ir1 98.062(19) 13_566 15_565
Ir2 Nb4 Ir1 55.044(17) . 15_565
Nb4 Nb4 Ga1 116.592(19) 10_556 9_655
Nb4 Nb4 Ga1 63.409(19) 10 9_655
Ga1 Nb4 Ga1 98.062(19) 3_545 9_655
Ir1 Nb4 Ga1 98.062(19) 3_545 9_655
Ga1 Nb4 Ga1 153.01(2) 13_566 9_655
Ir1 Nb4 Ga1 153.01(2) 13_566 9_655
Ir2 Nb4 Ga1 55.044(17) . 9_655
Ir1 Nb4 Ga1 104.71(3) 15_565 9_655
Nb4 Nb4 Ga1 116.592(19) 10_556 15_565
Nb4 Nb4 Ga1 63.409(19) 10 15_565
Ga1 Nb4 Ga1 153.01(2) 3_545 15_565
Ir1 Nb4 Ga1 153.01(2) 3_545 15_565
Ga1 Nb4 Ga1 98.062(19) 13_566 15_565
Ir1 Nb4 Ga1 98.062(19) 13_566 15_565
Ir2 Nb4 Ga1 55.044(17) . 15_565
Ir1 Nb4 Ga1 0.000(11) 15_565 15_565
Ga1 Nb4 Ga1 104.71(3) 9_655 15_565
Nb4 Nb4 Ir1 116.592(19) 10_556 9_655
Nb4 Nb4 Ir1 63.409(19) 10 9_655
Ga1 Nb4 Ir1 98.062(19) 3_545 9_655
Ir1 Nb4 Ir1 98.062(19) 3_545 9_655
Ga1 Nb4 Ir1 153.01(2) 13_566 9_655
Ir1 Nb4 Ir1 153.01(2) 13_566 9_655
Ir2 Nb4 Ir1 55.044(17) . 9_655
Ir1 Nb4 Ir1 104.71(3) 15_565 9_655
Ga1 Nb4 Ir1 0.00(2) 9_655 9_655
Ga1 Nb4 Ir1 104.71(3) 15_565 9_655
Nb5 Nb5 Nb3 178.78(5) 9_655 .
Nb5 Nb5 Ga1 62.03(3) 9_655 9_655
Nb3 Nb5 Ga1 119.19(3) . 9_655
Nb5 Nb5 Ir1 62.03(3) 9_655 9_655
Nb3 Nb5 Ir1 119.19(3) . 9_655
Ga1 Nb5 Ir1 0.00(2) 9_655 9_655
Nb5 Nb5 Ir1 61.87(3) 9_655 .
Nb3 Nb5 Ir1 116.91(3) . .
Ga1 Nb5 Ir1 123.90(3) 9_655 .
Ir1 Nb5 Ir1 123.90(3) 9_655 .
Nb5 Nb5 Ga1 114.129(16) 9_655 3_545
Nb3 Nb5 Ga1 65.875(16) . 3_545
Ga1 Nb5 Ga1 101.136(17) 9_655 3_545
Ir1 Nb5 Ga1 101.136(17) 9_655 3_545
Ir1 Nb5 Ga1 101.030(17) . 3_545
Nb5 Nb5 Ir1 114.129(16) 9_655 3_545
Nb3 Nb5 Ir1 65.875(16) . 3_545
Ga1 Nb5 Ir1 101.136(17) 9_655 3_545
Ir1 Nb5 Ir1 101.136(17) 9_655 3_545
Ir1 Nb5 Ir1 101.030(17) . 3_545
Ga1 Nb5 Ir1 0.00(3) 3_545 3_545
Nb5 Nb5 Ir1 114.129(16) 9_655 3_544
Nb3 Nb5 Ir1 65.875(16) . 3_544
Ga1 Nb5 Ir1 101.136(17) 9_655 3_544
Ir1 Nb5 Ir1 101.136(17) 9_655 3_544
Ir1 Nb5 Ir1 101.030(17) . 3_544
Ga1 Nb5 Ir1 131.74(3) 3_545 3_544
Ir1 Nb5 Ir1 131.74(3) 3_545 3_544
Nb5 Nb5 Ga1 114.129(16) 9_655 3_544
Nb3 Nb5 Ga1 65.875(16) . 3_544
Ga1 Nb5 Ga1 101.136(17) 9_655 3_544
Ir1 Nb5 Ga1 101.136(17) 9_655 3_544
Ir1 Nb5 Ga1 101.030(17) . 3_544
Ga1 Nb5 Ga1 131.74(3) 3_545 3_544
Ir1 Nb5 Ga1 131.74(3) 3_545 3_544
Ir1 Nb5 Ga1 0.00(2) 3_544 3_544
Nb5 Nb5 Nb4 114.02(4) 9_655 10
Nb3 Nb5 Nb4 67.07(3) . 10
Ga1 Nb5 Nb4 58.12(2) 9_655 10
Ir1 Nb5 Nb4 58.12(2) 9_655 10
Ir1 Nb5 Nb4 155.501(18) . 10
Ga1 Nb5 Nb4 102.28(3) 3_545 10
Ir1 Nb5 Nb4 102.28(3) 3_545 10
Ir1 Nb5 Nb4 57.12(2) 3_544 10
Ga1 Nb5 Nb4 57.12(2) 3_544 10
Nb5 Nb5 Nb4 114.02(4) 9_655 .
Nb3 Nb5 Nb4 67.07(3) . .
Ga1 Nb5 Nb4 58.11(2) 9_655 .
Ir1 Nb5 Nb4 58.11(2) 9_655 .
Ir1 Nb5 Nb4 155.501(18) . .
Ga1 Nb5 Nb4 57.12(2) 3_545 .
Ir1 Nb5 Nb4 57.12(2) 3_545 .
Ir1 Nb5 Nb4 102.28(3) 3_544 .
Ga1 Nb5 Nb4 102.28(3) 3_544 .
Nb4 Nb5 Nb4 48.90(4) 10 .

loop_
_geom_bond_atom_site_label_1
_geom_bond_atom_site_label_2
_geom_bond_distance
_geom_bond_site_symmetry_2
Ir1 Ga2 2.6395(6) 1_655
Ir1 Ir2 2.6395(6) 1_655
Ir1 Ir1 2.6881(11) 15_665
Ir1 Ga1 2.6881(11) 15_665
Ir1 Nb5 2.7751(10) 9_655
Ir1 Nb5 2.7794(10) .
Ir1 Nb5 2.8009(5) 11_665
Ir1 Nb5 2.8009(5) 11_666
Ir1 Nb4 2.8349(9) 11_666
Ir1 Nb4 2.8349(9) 4_554
Ir1 Nb4 2.8690(8) 9_655
Ir1 Nb4 2.8690(8) 2_655
Ir2 Ga1 2.6395(6) 15_565
Ir2 Ga1 2.6395(6) 7_545
Ir2 Ir1 2.6395(6) 1_455
Ir2 Ir1 2.6395(6) 9_655
Ir2 Ir1 2.6395(6) 7_545
Ir2 Ir1 2.6395(6) 15_565
Ir2 Ga1 2.6395(6) 1_455
Ir2 Ga1 2.6395(6) 9_655
Ir2 Nb4 2.8429(9) .
Ir2 Nb4 2.8429(9) 9
Ir2 Nb4 2.8429(9) 10
Ir2 Nb4 2.8429(9) 2
Nb3 Nb5 2.7179(10) 7
Nb3 Nb5 2.7179(10) .
Nb3 Nb3 2.908(2) 9_665
Nb3 Ga2 2.9408(6) 3
Nb3 Ir2 2.9408(6) 3
Nb3 Ga2 2.9408(6) 3_554
Nb3 Ir2 2.9408(6) 3_554
Nb3 Ir1 3.0015(5) 3_544
Nb3 Ir1 3.0015(5) 13_565
Nb3 Ga1 3.0015(5) 13_565
Nb3 Ga1 3.0015(5) 3_544
Nb3 Ga1 3.0015(5) 3_545
Nb4 Nb4 2.544(2) 10_556
Nb4 Nb4 2.569(2) 10
Nb4 Ga1 2.8348(9) 3_545
Nb4 Ir1 2.8348(9) 3_545
Nb4 Ga1 2.8348(9) 13_566
Nb4 Ir1 2.8348(9) 13_566
Nb4 Ir1 2.8690(8) 15_565
Nb4 Ga1 2.8690(8) 9_655
Nb4 Ga1 2.8690(8) 15_565
Nb4 Ir1 2.8690(8) 9_655
Nb5 Nb5 2.6120(15) 9_655
Nb5 Ga1 2.7751(10) 9_655
Nb5 Ir1 2.7751(10) 9_655
Nb5 Ga1 2.8009(5) 3_545
Nb5 Ir1 2.8009(5) 3_545
Nb5 Ir1 2.8009(5) 3_544
Nb5 Ga1 2.8009(5) 3_544
Nb5 Nb4 3.1026(10) 10
